data_4513600
loop_
_publ_author_name
'Dobrzycki, Lukasz'
'Taraszewska, Paulina'
'Boese, Roland'
'Cyra\'nski, Micha\/l K.'

_publ_section_title
;
 Pyrrolidine and Its Hydrates in the Solid State
;
_journal_issue 10
_journal_name_full 'Crystal Growth &amp; Design'
_journal_page_first 4804
_journal_paper_doi 10.1021/acs.cgd.5b00527
_journal_volume 15
_journal_year 2015
_chemical_formula_sum 'C4 H21 N O6'
_chemical_formula_weight 179.22
_chemical_name_common 'Pyrrolidine hexahydrate - LT phase at 190K'
_chemical_name_systematic
; 
 Pyrrolidine hexahydrate - low temperature phase at 190K 
;
_space_group_IT_number 11
_symmetry_cell_setting monoclinic
_symmetry_space_group_name_Hall '-P 2yb'
_symmetry_space_group_name_H-M 'P 1 21/m 1'
_atom_sites_solution_hydrogens geom
_atom_sites_solution_primary direct
_atom_sites_solution_secondary difmap
_cell_angle_alpha 90.00
_cell_angle_beta 103.559(4)
_cell_angle_gamma 90.00
_cell_formula_units_Z 2
_cell_length_a 7.8605(9)
_cell_length_b 8.1447(8)
_cell_length_c 8.6837(10)
_cell_measurement_reflns_used 2435
_cell_measurement_temperature 190(2)
_cell_measurement_theta_max 27.054
_cell_measurement_theta_min 2.413
_cell_volume 540.45(10)
_computing_cell_refinement 'SAINT V8.27B (Bruker AXS Inc., 2012)'
_computing_data_collection 'APEX2 v2013.2-0 (Bruker AXS Inc., 2012)'
_computing_data_reduction 'SAINT V8.27B (Bruker AXS Inc., 2012)'
_computing_molecular_graphics 'Diamond 2.1 (Branderburg & Putz, 2012)'
_computing_publication_material 'APEX2 v2013.2-0 (Bruker AXS Inc., 2012)'
_computing_structure_refinement 'SHELXL-97 (Sheldrick, 2008)'
_computing_structure_solution 'SHELXS-97 (Sheldrick, 2008)'
_diffrn_ambient_temperature 190(2)
_diffrn_detector_area_resol_mean 10.4167
_diffrn_measured_fraction_theta_full 0.909
_diffrn_measured_fraction_theta_max 0.909
_diffrn_measurement_device_type 'Bruker D8 Venture CMOS area-detector'
_diffrn_measurement_method 'phi scan'
_diffrn_radiation_monochromator 'Bruker Triumph'
_diffrn_radiation_source 'fine-focus sealed tube'
_diffrn_radiation_type MoK\a
_diffrn_radiation_wavelength 0.71073
_diffrn_reflns_av_R_equivalents 0.0000
_diffrn_reflns_av_sigmaI/netI 0.0211
_diffrn_reflns_limit_h_max 9
_diffrn_reflns_limit_h_min -9
_diffrn_reflns_limit_k_max 8
_diffrn_reflns_limit_k_min 0
_diffrn_reflns_limit_l_max 10
_diffrn_reflns_limit_l_min 0
_diffrn_reflns_number 946
_diffrn_reflns_theta_full 25.04
_diffrn_reflns_theta_max 25.04
_diffrn_reflns_theta_min 2.41
_exptl_absorpt_coefficient_mu 0.101
_exptl_absorpt_correction_T_max 0.9702
_exptl_absorpt_correction_T_min 0.9417
_exptl_absorpt_correction_type multi-scan
_exptl_absorpt_process_details
;
TWINABS V2012/1 (Bruker AXS Inc.) 
;
_exptl_crystal_colour colourless
_exptl_crystal_density_diffrn 1.101
_exptl_crystal_density_method 'not measured'
_exptl_crystal_description cylindical
_exptl_crystal_F_000 200
_exptl_crystal_size_max 0.60
_exptl_crystal_size_mid 0.30
_exptl_crystal_size_min 0.30
_refine_diff_density_max 0.360
_refine_diff_density_min -0.207
_refine_diff_density_rms 0.062
_refine_ls_extinction_method none
_refine_ls_goodness_of_fit_ref 1.104
_refine_ls_hydrogen_treatment mixed
_refine_ls_matrix_type full
_refine_ls_number_parameters 80
_refine_ls_number_reflns 946
_refine_ls_number_restraints 9
_refine_ls_restrained_S_all 1.104
_refine_ls_R_factor_all 0.0627
_refine_ls_R_factor_gt 0.0556
_refine_ls_shift/su_max 0.000
_refine_ls_shift/su_mean 0.000
_refine_ls_structure_factor_coef Fsqd
_refine_ls_weighting_details 'calc w=1/[\s^2^(Fo^2^)+(0.0864P)^2^+0.3572P] where P=(Fo^2^+2Fc^2^)/3'
_refine_ls_weighting_scheme calc
_refine_ls_wR_factor_gt 0.1543
_refine_ls_wR_factor_ref 0.1641
_reflns_number_gt 797
_reflns_number_total 946
_reflns_threshold_expression >2sigma(I)
_cod_data_source_file cg5b00527_si_001.cif
_cod_data_source_block Pyrrolidine_hexahydrate_LT_190K
_cod_depositor_comments
;
The following automatic conversions were performed:

'_symmetry_cell_setting' value 'Monoclinic' changed to 'monoclinic'
according to
/usr/data/users/saulius/crontab/automatic-downloads/rss-feeds/ACS/lib/dictionaries/cif_core.dic
dictionary named 'cif_core.dic' version 2.4.2 from 2011-04-26.

Automatic conversion script
Id: cif_fix_values 3271 2015-04-21 07:52:19Z andrius 

 Adding full bibliography for 4513593--4513603.cif.
;
_cod_original_sg_symbol_H-M P21/m
_cod_database_code 4513600

loop_
_symmetry_equiv_pos_as_xyz
'x, y, z'
'-x, y+1/2, -z'
'-x, -y, -z'
'x, -y-1/2, z'

loop_
_atom_site_label
_atom_site_type_symbol
_atom_site_fract_x
_atom_site_fract_y
_atom_site_fract_z
_atom_site_U_iso_or_equiv
_atom_site_adp_type
_atom_site_occupancy
_atom_site_symmetry_multiplicity
_atom_site_calc_flag
_atom_site_refinement_flags
O1 O 0.2396(3) 0.2500 0.5730(2) 0.0355(6) Uani 1 2 d SD
H1O1 H 0.360(4) 0.2500 0.570(5) 0.053 Uiso 1 2 d SD
H2O1 H 0.164(4) 0.2500 0.483(4) 0.053 Uiso 1 2 d SD
O2 O 0.0353(3) 0.2500 0.2561(3) 0.0339(6) Uani 1 2 d SD
H1O2 H -0.031(3) 0.161(3) 0.255(3) 0.051 Uiso 1 1 d D
O3 O 0.2356(3) 0.2500 0.0275(3) 0.0348(6) Uani 1 2 d SD
H1O3 H 0.169(5) 0.2500 0.094(4) 0.052 Uiso 1 2 d SD
H2O3 H 0.346(4) 0.2500 0.074(4) 0.052 Uiso 1 2 d SD
O4 O 0.5706(3) 0.2500 0.2079(3) 0.0392(6) Uani 1 2 d SD
H1O4 H 0.642(4) 0.164(4) 0.204(4) 0.059 Uiso 1 1 d D
O5 O 0.2003(2) 0.4867(2) 0.78721(19) 0.0371(5) Uani 1 1 d D
H1O5 H 0.207(4) 0.422(4) 0.710(3) 0.056 Uiso 1 1 d D
H2O5 H 0.204(4) 0.425(4) 0.869(3) 0.056 Uiso 1 1 d D
N1 N 0.5881(4) 0.2500 0.5729(3) 0.0384(7) Uani 1 2 d SD
H1N H 0.590(5) 0.2500 0.467(3) 0.058 Uiso 1 2 d SD
C1 C 0.6826(4) 0.3924(4) 0.6546(3) 0.0543(8) Uani 1 1 d .
H1A H 0.6067 0.4909 0.6399 0.065 Uiso 1 1 calc R
H1B H 0.7881 0.4163 0.6148 0.065 Uiso 1 1 calc R
C2 C 0.7317(4) 0.3423(4) 0.8252(3) 0.0610(8) Uani 1 1 d .
H2A H 0.6457 0.3850 0.8823 0.073 Uiso 1 1 calc R
H2B H 0.8491 0.3850 0.8771 0.073 Uiso 1 1 calc R

loop_
_atom_site_aniso_label
_atom_site_aniso_U_11
_atom_site_aniso_U_22
_atom_site_aniso_U_33
_atom_site_aniso_U_23
_atom_site_aniso_U_13
_atom_site_aniso_U_12
O1 0.0453(13) 0.0358(15) 0.0249(11) 0.000 0.0073(9) 0.000
O2 0.0312(11) 0.0329(16) 0.0365(12) 0.000 0.0055(9) 0.000
O3 0.0389(12) 0.0330(15) 0.0326(12) 0.000 0.0086(9) 0.000
O4 0.0382(12) 0.0361(17) 0.0439(13) 0.000 0.0105(10) 0.000
O5 0.0534(10) 0.0253(11) 0.0339(9) -0.0015(6) 0.0128(7) 0.0026(7)
N1 0.0467(15) 0.036(2) 0.0284(14) 0.000 0.0011(11) 0.000
C1 0.0665(16) 0.0292(17) 0.0571(17) 0.0071(12) -0.0055(12) -0.0065(12)
C2 0.084(2) 0.0448(19) 0.0457(15) -0.0084(13) -0.0026(13) -0.0034(15)

loop_
_atom_type_symbol
_atom_type_description
_atom_type_scat_dispersion_real
_atom_type_scat_dispersion_imag
_atom_type_scat_source
C C 0.0033 0.0000 'International Tables Vol C Tables 4.2.6.8 and 6.1.1.4'
H H 0.0000 0.0000 'International Tables Vol C Tables 4.2.6.8 and 6.1.1.4'
N N 0.0061 0.0000 'International Tables Vol C Tables 4.2.6.8 and 6.1.1.4'
O O 0.0106 0.0000 'International Tables Vol C Tables 4.2.6.8 and 6.1.1.4'

loop_
_geom_angle_atom_site_label_1
_geom_angle_atom_site_label_2
_geom_angle_atom_site_label_3
_geom_angle
_geom_angle_site_symmetry_1
_geom_angle_site_symmetry_3
H1O1 O1 H2O1 117(4) . .
H1O3 O3 H2O3 112(4) . .
H1O5 O5 H2O5 107(3) . .
C1 N1 C1 104.4(3) . 4_565
C1 N1 H1N 110.8(14) . .
C1 N1 H1N 110.8(14) 4_565 .
N1 C1 C2 104.3(2) . .
N1 C1 H1A 110.9 . .
C2 C1 H1A 110.9 . .
N1 C1 H1B 110.9 . .
C2 C1 H1B 110.9 . .
H1A C1 H1B 108.9 . .
C1 C2 C2 105.80(18) . 4_565
C1 C2 H2A 110.6 . .
C2 C2 H2A 110.6 4_565 .
C1 C2 H2B 110.6 . .
C2 C2 H2B 110.6 4_565 .
H2A C2 H2B 108.7 . .

loop_
_geom_bond_atom_site_label_1
_geom_bond_atom_site_label_2
_geom_bond_distance
_geom_bond_site_symmetry_2
O1 H1O1 0.95(3) .
O1 H2O1 0.86(3) .
O2 H1O2 0.89(2) .
O3 H1O3 0.87(3) .
O3 H2O3 0.87(3) .
O4 H1O4 0.90(2) .
O5 H1O5 0.86(2) .
O5 H2O5 0.87(2) .
N1 C1 1.467(3) .
N1 C1 1.467(3) 4_565
N1 H1N 0.92(3) .
C1 C2 1.497(4) .
C1 H1A 0.9900 .
C1 H1B 0.9900 .
C2 C2 1.504(7) 4_565
C2 H2A 0.9900 .
C2 H2B 0.9900 .

loop_
_geom_hbond_atom_site_label_D
_geom_hbond_atom_site_label_H
_geom_hbond_atom_site_label_A
_geom_hbond_distance_DH
_geom_hbond_distance_HA
_geom_hbond_distance_DA
_geom_hbond_angle_DHA
_geom_hbond_site_symmetry_A
O1 H1O1 N1 0.95(3) 1.79(3) 2.740(4) 178(4) .
O1 H2O1 O2 0.86(3) 1.99(3) 2.843(3) 168(4) .
O2 H1O2 O5 0.89(2) 1.92(2) 2.800(2) 169(3) 2_546
O3 H1O3 O2 0.87(3) 1.94(3) 2.808(3) 176(4) .
O3 H2O3 O4 0.87(3) 1.87(3) 2.730(3) 170(4) .
O4 H1O4 O5 0.90(2) 1.89(2) 2.794(2) 176(3) 2_646
O5 H1O5 O1 0.86(2) 1.90(2) 2.746(2) 169(3) .
O5 H2O5 O3 0.87(2) 1.96(2) 2.807(2) 167(3) 1_556
N1 H1N O4 0.92(3) 2.22(3) 3.140(4) 175(4) .

loop_
_geom_torsion_atom_site_label_1
_geom_torsion_atom_site_label_2
_geom_torsion_atom_site_label_3
_geom_torsion_atom_site_label_4
_geom_torsion
_geom_torsion_site_symmetry_1
_geom_torsion_site_symmetry_4
C1 N1 C1 C2 -38.0(4) 4_565 .
N1 C1 C2 C2 23.1(2) . 4_565
